data_6000525
loop_
_publ_author_name
'Mora, A. J.'
'Fitch, A. N.'
'Cole, M.'
'Goyal, R.'
'Jones, R. H.'
'Jobic, H.'
'Carr, S. W.'

_publ_section_title
;
 The structure of the calcined aluminophosphate AlPO(4)-5 determined by
 high-resolution X-ray and neutron powder diffraction
;
_journal_name_full 'Journal of Materials Chemistry'
_journal_page_first 1831
_journal_page_last 1835
_journal_paper_doi 10.1039/jm9960601831
_journal_volume 6
_journal_year 1996
_chemical_formula_sum 'Al O4 P'
_space_group_name_H-M_alt 'P c c 2'
_cell_angle_alpha 90.000
_cell_angle_beta 90.000
_cell_angle_gamma 90.000
_cell_length_a 13.7940
_cell_length_b 23.9000
_cell_length_c 8.4168
_cell_volume 2774.82
_cod_database_code 6000525

loop_
_atom_site_label
_atom_site_fract_x
_atom_site_fract_y
_atom_site_fract_z
? ? ? ?
